data_2238552
loop_
_publ_author_name
'Yamin, Bohari M.'
'Salem, Halima F.'
'Yusoff, Siti Fairus M.'

_publ_section_title
;
 (4-Fluorophenyl)thiourea--1,10-phenanthroline (1/1)
;
_journal_coeditor_code SJ5347
_journal_issue 9
_journal_name_full 'Acta Crystallographica Section E'
_journal_page_first o1468
_journal_paper_doi 10.1107/S1600536813023222
_journal_volume 69
_journal_year 2013
_chemical_formula_iupac 'C12 H8 N2, C7 H7 F N2 S'
_chemical_formula_moiety 'C12 H8 N2, C7 H7 F N2 S'
_chemical_formula_sum 'C19 H15 F N4 S'
_chemical_formula_weight 350.41
_chemical_name_systematic
;
(4-Fluorophenyl)thiourea--1,10-phenanthroline (1/1)
;
_space_group_IT_number 2
_symmetry_cell_setting triclinic
_symmetry_space_group_name_Hall '-P 1'
_symmetry_space_group_name_H-M 'P -1'
_atom_sites_solution_hydrogens geom
_atom_sites_solution_primary direct
_atom_sites_solution_secondary difmap
_audit_creation_method SHELXL-97
_cell_angle_alpha 69.523(4)
_cell_angle_beta 75.854(5)
_cell_angle_gamma 66.565(4)
_cell_formula_units_Z 4
_cell_length_a 10.245(3)
_cell_length_b 12.720(3)
_cell_length_c 15.222(4)
_cell_measurement_temperature 298(2)
_cell_volume 1692.2(8)
_computing_cell_refinement 'SAINT (Bruker, 2000)'
_computing_data_collection 'SMART (Bruker, 2000)'
_computing_data_reduction 'SAINT (Bruker, 2000)'
_computing_molecular_graphics 'SHELXTL (Sheldrick, 2008)'
_computing_publication_material
;
SHELXTL (Sheldrick, 2008), PARST (Nardelli, 1995) and PLATON
(Spek, 2009)
;
_computing_structure_refinement 'SHELXTL (Sheldrick, 2008)'
_computing_structure_solution 'SHELXTL (Sheldrick, 2008)'
_diffrn_ambient_temperature 298(2)
_diffrn_detector_area_resol_mean 83.66
_diffrn_measured_fraction_theta_full 0.999
_diffrn_measured_fraction_theta_max 0.999
_diffrn_measurement_device_type
;
Bruker SMART APEX CCD area-detector
;
_diffrn_measurement_method '\w scans'
_diffrn_radiation_monochromator graphite
_diffrn_radiation_source 'fine-focus sealed tube'
_diffrn_radiation_type MoK\a
_diffrn_radiation_wavelength 0.71073
_diffrn_reflns_av_R_equivalents 0.0221
_diffrn_reflns_av_sigmaI/netI 0.0253
_diffrn_reflns_limit_h_max 12
_diffrn_reflns_limit_h_min -12
_diffrn_reflns_limit_k_max 15
_diffrn_reflns_limit_k_min -15
_diffrn_reflns_limit_l_max 19
_diffrn_reflns_limit_l_min -19
_diffrn_reflns_number 20024
_diffrn_reflns_theta_full 26.50
_diffrn_reflns_theta_max 26.50
_diffrn_reflns_theta_min 1.44
_diffrn_standards_decay_% 0
_diffrn_standards_interval_count 0
_diffrn_standards_interval_time 0
_diffrn_standards_number 0
_exptl_absorpt_coefficient_mu 0.210
_exptl_absorpt_correction_T_max 0.9187
_exptl_absorpt_correction_T_min 0.9021
_exptl_absorpt_correction_type multi-scan
_exptl_absorpt_process_details '(SADABS; Bruker 2000)'
_exptl_crystal_colour colorless
_exptl_crystal_density_diffrn 1.375
_exptl_crystal_density_method 'not measured'
_exptl_crystal_description block
_exptl_crystal_F_000 728
_exptl_crystal_size_max 0.50
_exptl_crystal_size_mid 0.49
_exptl_crystal_size_min 0.41
_refine_diff_density_max 0.232
_refine_diff_density_min -0.215
_refine_ls_extinction_method none
_refine_ls_goodness_of_fit_ref 1.027
_refine_ls_hydrogen_treatment constr
_refine_ls_matrix_type full
_refine_ls_number_parameters 451
_refine_ls_number_reflns 6992
_refine_ls_number_restraints 0
_refine_ls_restrained_S_all 1.027
_refine_ls_R_factor_all 0.0565
_refine_ls_R_factor_gt 0.0409
_refine_ls_shift/su_max_lt 0.001
_refine_ls_shift/su_mean 0.000
_refine_ls_structure_factor_coef Fsqd
_refine_ls_weighting_details 'calc w=1/[\s^2^(Fo^2^)+(0.0656P)^2^+0.2053P] where P=(Fo^2^+2Fc^2^)/3'
_refine_ls_weighting_scheme calc
_refine_ls_wR_factor_gt 0.1083
_refine_ls_wR_factor_ref 0.1211
_reflns_number_gt 5255
_reflns_number_total 6992
_reflns_threshold_expression I>2\s(I)
_cod_data_source_file sj5347.cif
_cod_data_source_block I
_cod_database_code 2238552
_cod_database_fobs_code 2238552

loop_
_symmetry_equiv_pos_as_xyz
'x, y, z'
'-x, -y, -z'

loop_
_atom_site_type_symbol
_atom_site_label
_atom_site_fract_x
_atom_site_fract_y
_atom_site_fract_z
_atom_site_U_iso_or_equiv
_atom_site_adp_type
_atom_site_calc_flag
_atom_site_refinement_flags
_atom_site_occupancy
_atom_site_symmetry_multiplicity
S S1 0.84390(4) 0.40139(3) 0.08829(3) 0.04813(13) Uani d . 1 1
S S2 0.35529(4) 0.39478(3) 0.58513(3) 0.05227(13) Uani d . 1 1
F F1 0.33200(16) 0.30480(13) 0.35367(10) 0.1092(5) Uani d . 1 1
F F2 -0.11926(15) 0.26323(12) 0.87533(9) 0.0944(4) Uani d . 1 1
N N1 0.60344(13) 0.59163(11) 0.07689(9) 0.0490(3) Uani d . 1 1
H H1A 0.5575 0.6656 0.0513 0.059 Uiso d R 1 1
N N2 0.79779(14) 0.62376(11) -0.02026(10) 0.0546(4) Uani d . 1 1
H H2A 0.7436 0.6967 -0.0409 0.066 Uiso d R 1 1
H H2B 0.8868 0.6010 -0.0429 0.066 Uiso d R 1 1
N N3 0.10549(13) 0.57248(11) 0.58379(9) 0.0486(3) Uani d . 1 1
H H3 0.0520 0.6447 0.5598 0.058 Uiso d R 1 1
N N4 0.28874(15) 0.62014(12) 0.48166(10) 0.0594(4) Uani d . 1 1
H H4A 0.2294 0.6917 0.4637 0.071 Uiso d R 1 1
H H4B 0.3766 0.6026 0.4564 0.071 Uiso d R 1 1
N N5 0.54581(14) 0.17515(11) 0.06797(10) 0.0517(3) Uani d . 1 1
N N6 0.31190(14) 0.12042(11) 0.06436(10) 0.0536(3) Uani d . 1 1
N N7 -0.18619(14) 0.12214(12) 0.58764(10) 0.0533(3) Uani d . 1 1
N N8 0.06097(14) 0.17567(11) 0.55104(9) 0.0487(3) Uani d . 1 1
C C1 0.43416(18) 0.48519(16) 0.12639(12) 0.0583(4) Uani d . 1 1
H H1 0.4166 0.5089 0.0640 0.070 Uiso calc R 1 1
C C2 0.3670(2) 0.41244(19) 0.19549(15) 0.0709(5) Uani d . 1 1
H H2 0.3049 0.3861 0.1804 0.085 Uiso calc R 1 1
C C3 0.3938(2) 0.38038(17) 0.28597(14) 0.0682(5) Uani d . 1 1
C C4 0.4789(2) 0.42092(17) 0.31253(13) 0.0667(5) Uani d . 1 1
H H4 0.4908 0.4008 0.3757 0.080 Uiso calc R 1 1
C C5 0.54713(19) 0.49301(15) 0.24264(12) 0.0559(4) Uani d . 1 1
H H5 0.6064 0.5212 0.2587 0.067 Uiso calc R 1 1
C C6 0.52715(16) 0.52285(13) 0.14942(11) 0.0452(3) Uani d . 1 1
C C7 0.74405(15) 0.54630(12) 0.04661(10) 0.0404(3) Uani d . 1 1
C C8 0.05680(18) 0.47833(14) 0.75159(12) 0.0520(4) Uani d . 1 1
H H8 0.1044 0.5191 0.7646 0.062 Uiso calc R 1 1
C C9 0.0014(2) 0.40073(16) 0.82506(12) 0.0599(4) Uani d . 1 1
H H9 0.0105 0.3890 0.8874 0.072 Uiso calc R 1 1
C C10 -0.0670(2) 0.34187(16) 0.80363(13) 0.0610(5) Uani d . 1 1
C C11 -0.0854(2) 0.35812(19) 0.71378(14) 0.0715(6) Uani d . 1 1
H H11 -0.1338 0.3174 0.7015 0.086 Uiso calc R 1 1
C C12 -0.0304(2) 0.43677(17) 0.64110(12) 0.0614(5) Uani d . 1 1
H H12 -0.0427 0.4499 0.5791 0.074 Uiso calc R 1 1
C C13 0.04237(15) 0.49591(13) 0.65946(11) 0.0443(3) Uani d . 1 1
C C14 0.24468(16) 0.53690(12) 0.54835(10) 0.0421(3) Uani d . 1 1
C C15 0.65684(19) 0.19861(15) 0.07450(14) 0.0616(5) Uani d . 1 1
H H15 0.6570 0.2763 0.0461 0.074 Uiso calc R 1 1
C C16 0.7741(2) 0.11518(17) 0.12096(15) 0.0691(5) Uani d . 1 1
H H16 0.8493 0.1369 0.1237 0.083 Uiso calc R 1 1
C C17 0.7753(2) 0.00132(17) 0.16212(14) 0.0656(5) Uani d . 1 1
H H17 0.8525 -0.0564 0.1931 0.079 Uiso calc R 1 1
C C18 0.66056(18) -0.02913(14) 0.15793(12) 0.0532(4) Uani d . 1 1
C C19 0.6560(2) -0.14757(15) 0.19988(13) 0.0647(5) Uani d . 1 1
H H19 0.7315 -0.2068 0.2317 0.078 Uiso calc R 1 1
C C20 0.5457(2) -0.17479(14) 0.19423(13) 0.0647(5) Uani d . 1 1
H H20 0.5465 -0.2529 0.2212 0.078 Uiso calc R 1 1
C C21 0.42669(18) -0.08640(14) 0.14760(12) 0.0523(4) Uani d . 1 1
C C22 0.3075(2) -0.11079(16) 0.14253(14) 0.0655(5) Uani d . 1 1
H H22 0.3054 -0.1881 0.1686 0.079 Uiso calc R 1 1
C C23 0.1948(2) -0.02219(17) 0.09966(15) 0.0705(5) Uani d . 1 1
H H23 0.1153 -0.0376 0.0956 0.085 Uiso calc R 1 1
C C24 0.2019(2) 0.09265(16) 0.06190(14) 0.0650(5) Uani d . 1 1
H H24 0.1244 0.1534 0.0332 0.078 Uiso calc R 1 1
C C25 0.42480(16) 0.03254(13) 0.10611(11) 0.0457(3) Uani d . 1 1
C C26 0.54590(16) 0.06138(13) 0.10972(11) 0.0455(3) Uani d . 1 1
C C27 -0.3040(2) 0.09576(18) 0.60676(15) 0.0698(5) Uani d . 1 1
H H27 -0.3888 0.1577 0.5898 0.084 Uiso calc R 1 1
C C28 -0.3099(2) -0.0184(2) 0.65059(16) 0.0756(6) Uani d . 1 1
H H28 -0.3961 -0.0322 0.6629 0.091 Uiso calc R 1 1
C C29 -0.1868(3) -0.10883(18) 0.67474(13) 0.0701(5) Uani d . 1 1
H H29 -0.1876 -0.1862 0.7041 0.084 Uiso calc R 1 1
C C30 -0.0579(2) -0.08632(14) 0.65567(12) 0.0548(4) Uani d . 1 1
C C31 0.0750(3) -0.17715(16) 0.68034(15) 0.0755(6) Uani d . 1 1
H H31 0.0783 -0.2556 0.7093 0.091 Uiso calc R 1 1
C C32 0.1951(2) -0.15183(17) 0.66274(17) 0.0812(6) Uani d . 1 1
H H32 0.2802 -0.2131 0.6799 0.097 Uiso calc R 1 1
C C33 0.19570(19) -0.03244(15) 0.61797(13) 0.0595(4) Uani d . 1 1
C C34 0.3194(2) -0.00273(19) 0.60049(16) 0.0785(6) Uani d . 1 1
H H34 0.4066 -0.0622 0.6158 0.094 Uiso calc R 1 1
C C35 0.3117(2) 0.11256(19) 0.56135(16) 0.0742(6) Uani d . 1 1
H H35 0.3925 0.1338 0.5504 0.089 Uiso calc R 1 1
C C36 0.18013(19) 0.19821(16) 0.53802(13) 0.0588(4) Uani d . 1 1
H H36 0.1758 0.2772 0.5113 0.071 Uiso calc R 1 1
C C37 0.06725(16) 0.06030(13) 0.59197(10) 0.0441(3) Uani d . 1 1
C C38 -0.06280(17) 0.03267(13) 0.61146(10) 0.0439(3) Uani d . 1 1

loop_
_atom_site_aniso_label
_atom_site_aniso_U_11
_atom_site_aniso_U_22
_atom_site_aniso_U_33
_atom_site_aniso_U_12
_atom_site_aniso_U_13
_atom_site_aniso_U_23
S1 0.0463(2) 0.0332(2) 0.0577(3) -0.01352(16) -0.00820(17) -0.00332(16)
S2 0.0454(2) 0.0362(2) 0.0608(3) -0.01320(17) -0.00714(18) 0.00245(17)
F1 0.1178(11) 0.1091(11) 0.0894(9) -0.0710(9) 0.0284(8) -0.0053(8)
F2 0.1220(11) 0.0937(9) 0.0774(8) -0.0751(9) 0.0245(7) -0.0164(7)
N1 0.0432(7) 0.0349(6) 0.0592(8) -0.0108(5) -0.0088(6) -0.0034(6)
N2 0.0452(7) 0.0365(7) 0.0706(9) -0.0167(6) -0.0084(6) 0.0021(6)
N3 0.0430(7) 0.0394(7) 0.0535(8) -0.0115(5) -0.0084(6) -0.0031(6)
N4 0.0499(8) 0.0390(7) 0.0708(9) -0.0167(6) -0.0055(7) 0.0063(6)
N5 0.0487(7) 0.0351(6) 0.0665(9) -0.0159(6) -0.0085(6) -0.0063(6)
N6 0.0495(8) 0.0401(7) 0.0662(9) -0.0178(6) -0.0094(6) -0.0048(6)
N7 0.0475(7) 0.0446(7) 0.0621(9) -0.0179(6) -0.0062(6) -0.0064(6)
N8 0.0465(7) 0.0419(7) 0.0550(8) -0.0174(6) -0.0037(6) -0.0100(6)
C1 0.0554(10) 0.0748(12) 0.0535(10) -0.0327(9) 0.0033(8) -0.0233(9)
C2 0.0649(12) 0.0887(14) 0.0745(13) -0.0467(11) 0.0108(10) -0.0306(11)
C3 0.0645(11) 0.0626(11) 0.0660(12) -0.0286(9) 0.0165(9) -0.0134(9)
C4 0.0734(12) 0.0608(11) 0.0497(10) -0.0156(9) -0.0031(9) -0.0084(8)
C5 0.0583(10) 0.0493(9) 0.0584(10) -0.0150(8) -0.0134(8) -0.0133(8)
C6 0.0418(8) 0.0371(7) 0.0507(9) -0.0108(6) -0.0023(6) -0.0111(7)
C7 0.0435(8) 0.0372(7) 0.0436(8) -0.0177(6) -0.0109(6) -0.0068(6)
C8 0.0574(10) 0.0504(9) 0.0554(10) -0.0246(8) -0.0102(8) -0.0144(7)
C9 0.0714(12) 0.0624(11) 0.0469(9) -0.0280(9) -0.0053(8) -0.0124(8)
C10 0.0667(11) 0.0594(10) 0.0590(11) -0.0352(9) 0.0125(8) -0.0172(8)
C11 0.0808(13) 0.0911(15) 0.0713(13) -0.0596(12) 0.0110(10) -0.0356(11)
C12 0.0675(11) 0.0830(13) 0.0513(10) -0.0435(10) 0.0018(8) -0.0254(9)
C13 0.0396(8) 0.0428(8) 0.0497(9) -0.0144(6) -0.0043(6) -0.0127(7)
C14 0.0441(8) 0.0382(7) 0.0438(8) -0.0178(6) -0.0105(6) -0.0036(6)
C15 0.0567(10) 0.0427(9) 0.0837(13) -0.0211(8) -0.0110(9) -0.0096(8)
C16 0.0541(10) 0.0623(11) 0.0927(15) -0.0232(9) -0.0172(10) -0.0148(10)
C17 0.0541(10) 0.0579(11) 0.0754(13) -0.0128(8) -0.0204(9) -0.0069(9)
C18 0.0535(9) 0.0403(8) 0.0544(10) -0.0112(7) -0.0077(7) -0.0050(7)
C19 0.0656(11) 0.0396(9) 0.0692(12) -0.0093(8) -0.0160(9) 0.0028(8)
C20 0.0793(13) 0.0324(8) 0.0674(11) -0.0178(8) -0.0097(9) 0.0023(8)
C21 0.0615(10) 0.0381(8) 0.0531(9) -0.0221(7) 0.0001(8) -0.0071(7)
C22 0.0754(13) 0.0457(9) 0.0756(12) -0.0330(9) 0.0032(10) -0.0115(9)
C23 0.0630(11) 0.0633(12) 0.0935(15) -0.0365(10) -0.0042(10) -0.0186(10)
C24 0.0561(10) 0.0542(10) 0.0828(13) -0.0229(8) -0.0137(9) -0.0091(9)
C25 0.0503(9) 0.0336(7) 0.0470(8) -0.0157(6) -0.0014(7) -0.0058(6)
C26 0.0472(8) 0.0346(7) 0.0472(8) -0.0128(6) -0.0021(6) -0.0065(6)
C27 0.0556(11) 0.0637(11) 0.0888(14) -0.0270(9) -0.0083(10) -0.0132(10)
C28 0.0738(13) 0.0792(14) 0.0837(14) -0.0488(12) -0.0010(11) -0.0145(11)
C29 0.1043(16) 0.0578(11) 0.0610(11) -0.0537(12) -0.0068(10) -0.0041(9)
C30 0.0777(12) 0.0406(8) 0.0474(9) -0.0240(8) -0.0132(8) -0.0060(7)
C31 0.1035(17) 0.0368(9) 0.0818(14) -0.0210(10) -0.0334(12) -0.0005(9)
C32 0.0824(15) 0.0434(10) 0.1036(17) -0.0014(10) -0.0415(13) -0.0071(10)
C33 0.0568(10) 0.0493(9) 0.0679(11) -0.0087(8) -0.0197(9) -0.0141(8)
C34 0.0517(11) 0.0726(13) 0.1020(17) -0.0063(10) -0.0267(11) -0.0198(12)
C35 0.0500(10) 0.0824(14) 0.0930(15) -0.0270(10) -0.0106(10) -0.0220(12)
C36 0.0552(10) 0.0557(10) 0.0660(11) -0.0259(8) -0.0032(8) -0.0126(8)
C37 0.0493(8) 0.0387(8) 0.0412(8) -0.0120(6) -0.0077(6) -0.0098(6)
C38 0.0546(9) 0.0380(8) 0.0388(8) -0.0180(7) -0.0063(6) -0.0077(6)

loop_
_atom_type_symbol
_atom_type_description
_atom_type_scat_dispersion_real
_atom_type_scat_dispersion_imag
_atom_type_scat_source
C C 0.0033 0.0016 'International Tables Vol C Tables 4.2.6.8 and 6.1.1.4'
H H 0.0000 0.0000 'International Tables Vol C Tables 4.2.6.8 and 6.1.1.4'
N N 0.0061 0.0033 'International Tables Vol C Tables 4.2.6.8 and 6.1.1.4'
S S 0.1246 0.1234 'International Tables Vol C Tables 4.2.6.8 and 6.1.1.4'
F F 0.0171 0.0103 'International Tables Vol C Tables 4.2.6.8 and 6.1.1.4'

loop_
_geom_angle_atom_site_label_1
_geom_angle_atom_site_label_2
_geom_angle_atom_site_label_3
_geom_angle
C7 N1 C6 123.25(12)
C7 N1 H1A 118.4
C6 N1 H1A 118.4
C7 N2 H2A 120.0
C7 N2 H2B 120.0
H2A N2 H2B 120.0
C14 N3 C13 123.08(12)
C14 N3 H3 118.5
C13 N3 H3 118.5
C14 N4 H4A 120.0
C14 N4 H4B 120.0
H4A N4 H4B 120.0
C15 N5 C26 117.52(14)
C24 N6 C25 118.23(14)
C27 N7 C38 118.10(15)
C36 N8 C37 117.39(14)
C6 C1 C2 120.36(17)
C6 C1 H1 119.8
C2 C1 H1 119.8
C3 C2 C1 118.37(18)
C3 C2 H2 120.8
C1 C2 H2 120.8
C2 C3 F1 118.43(19)
C2 C3 C4 123.11(17)
F1 C3 C4 118.46(19)
C3 C4 C5 118.14(18)
C3 C4 H4 120.9
C5 C4 H4 120.9
C6 C5 C4 120.10(17)
C6 C5 H5 120.0
C4 C5 H5 120.0
C5 C6 C1 119.77(15)
C5 C6 N1 120.11(15)
C1 C6 N1 120.12(15)
N2 C7 N1 115.02(13)
N2 C7 S1 122.23(12)
N1 C7 S1 122.73(11)
C13 C8 C9 120.71(15)
C13 C8 H8 119.6
C9 C8 H8 119.6
C10 C9 C8 118.18(16)
C10 C9 H9 120.9
C8 C9 H9 120.9
C11 C10 F2 118.42(17)
C11 C10 C9 122.92(16)
F2 C10 C9 118.66(17)
C10 C11 C12 118.23(16)
C10 C11 H11 120.9
C12 C11 H11 120.9
C13 C12 C11 120.72(17)
C13 C12 H12 119.6
C11 C12 H12 119.6
C8 C13 C12 119.21(15)
C8 C13 N3 120.19(14)
C12 C13 N3 120.58(14)
N4 C14 N3 115.87(13)
N4 C14 S2 122.12(12)
N3 C14 S2 121.99(11)
N5 C15 C16 124.64(16)
N5 C15 H15 117.7
C16 C15 H15 117.7
C17 C16 C15 118.11(17)
C17 C16 H16 120.9
C15 C16 H16 120.9
C16 C17 C18 120.01(16)
C16 C17 H17 120.0
C18 C17 H17 120.0
C17 C18 C26 118.00(15)
C17 C18 C19 122.47(16)
C26 C18 C19 119.53(16)
C20 C19 C18 121.38(16)
C20 C19 H19 119.3
C18 C19 H19 119.3
C19 C20 C21 121.21(15)
C19 C20 H20 119.4
C21 C20 H20 119.4
C22 C21 C25 117.46(16)
C22 C21 C20 122.83(15)
C25 C21 C20 119.69(16)
C23 C22 C21 120.41(16)
C23 C22 H22 119.8
C21 C22 H22 119.8
C22 C23 C24 117.96(17)
C22 C23 H23 121.0
C24 C23 H23 121.0
N6 C24 C23 124.09(17)
N6 C24 H24 118.0
C23 C24 H24 118.0
N6 C25 C21 121.84(15)
N6 C25 C26 118.98(13)
C21 C25 C26 119.18(14)
N5 C26 C18 121.72(15)
N5 C26 C25 119.30(13)
C18 C26 C25 118.97(14)
N7 C27 C28 124.33(19)
N7 C27 H27 117.8
C28 C27 H27 117.8
C29 C28 C27 118.08(18)
C29 C28 H28 121.0
C27 C28 H28 121.0
C28 C29 C30 120.17(17)
C28 C29 H29 119.9
C30 C29 H29 119.9
C29 C30 C38 117.62(17)
C29 C30 C31 122.98(17)
C38 C30 C31 119.39(17)
C32 C31 C30 121.25(17)
C32 C31 H31 119.4
C30 C31 H31 119.4
C31 C32 C33 121.49(18)
C31 C32 H32 119.3
C33 C32 H32 119.3
C34 C33 C37 117.82(16)
C34 C33 C32 122.76(17)
C37 C33 C32 119.40(17)
C35 C34 C33 119.90(17)
C35 C34 H34 120.1
C33 C34 H34 120.1
C34 C35 C36 118.24(18)
C34 C35 H35 120.9
C36 C35 H35 120.9
N8 C36 C35 124.70(17)
N8 C36 H36 117.6
C35 C36 H36 117.6
N8 C37 C33 121.92(15)
N8 C37 C38 119.07(13)
C33 C37 C38 118.99(14)
N7 C38 C30 121.70(15)
N7 C38 C37 118.82(13)
C30 C38 C37 119.48(14)

loop_
_geom_bond_atom_site_label_1
_geom_bond_atom_site_label_2
_geom_bond_distance
S1 C7 1.6869(15)
S2 C14 1.6847(15)
F1 C3 1.364(2)
F2 C10 1.3620(19)
N1 C7 1.3494(19)
N1 C6 1.4288(19)
N1 H1A 0.8601
N2 C7 1.3289(18)
N2 H2A 0.8601
N2 H2B 0.8601
N3 C14 1.3457(19)
N3 C13 1.4303(19)
N3 H3 0.8600
N4 C14 1.3265(18)
N4 H4A 0.8600
N4 H4B 0.8599
N5 C15 1.319(2)
N5 C26 1.3616(18)
N6 C24 1.320(2)
N6 C25 1.351(2)
N7 C27 1.317(2)
N7 C38 1.347(2)
N8 C36 1.316(2)
N8 C37 1.3604(19)
C1 C6 1.380(2)
C1 C2 1.381(2)
C1 H1 0.9300
C2 C3 1.357(3)
C2 H2 0.9300
C3 C4 1.366(3)
C4 C5 1.387(2)
C4 H4 0.9300
C5 C6 1.379(2)
C5 H5 0.9300
C8 C13 1.376(2)
C8 C9 1.382(2)
C8 H8 0.9300
C9 C10 1.363(2)
C9 H9 0.9300
C10 C11 1.359(3)
C11 C12 1.383(2)
C11 H11 0.9300
C12 C13 1.377(2)
C12 H12 0.9300
C15 C16 1.395(3)
C15 H15 0.9300
C16 C17 1.358(2)
C16 H16 0.9300
C17 C18 1.397(2)
C17 H17 0.9300
C18 C26 1.414(2)
C18 C19 1.431(2)
C19 C20 1.336(3)
C19 H19 0.9300
C20 C21 1.424(2)
C20 H20 0.9300
C21 C22 1.399(2)
C21 C25 1.415(2)
C22 C23 1.359(3)
C22 H22 0.9300
C23 C24 1.395(2)
C23 H23 0.9300
C24 H24 0.9300
C25 C26 1.444(2)
C27 C28 1.389(3)
C27 H27 0.9300
C28 C29 1.351(3)
C28 H28 0.9300
C29 C30 1.402(3)
C29 H29 0.9300
C30 C38 1.410(2)
C30 C31 1.423(3)
C31 C32 1.335(3)
C31 H31 0.9300
C32 C33 1.433(3)
C32 H32 0.9300
C33 C34 1.402(3)
C33 C37 1.405(2)
C34 C35 1.353(3)
C34 H34 0.9300
C35 C36 1.388(3)
C35 H35 0.9300
C36 H36 0.9300
C37 C38 1.447(2)

loop_
_geom_hbond_atom_site_label_D
_geom_hbond_atom_site_label_H
_geom_hbond_atom_site_label_A
_geom_hbond_site_symmetry_A
_geom_hbond_distance_DH
_geom_hbond_distance_HA
_geom_hbond_distance_DA
_geom_hbond_angle_DHA
_geom_hbond_publ_flag
C36 H36 F1 1_555 0.93 2.53 3.003(3) 112 ?
N1 H1A N5 2_665 0.86 2.28 3.076(2) 155 yes
N2 H2A N6 2_665 0.86 2.08 2.870(2) 152 yes
N2 H2B S1 2_765 0.86 2.67 3.4770(19) 158 yes
N3 H3 N8 2_566 0.86 2.36 3.186(2) 161 yes
N4 H4A N7 2_566 0.86 2.11 2.889(2) 150 yes
N4 H4B S2 2_666 0.86 2.67 3.485(2) 157 yes

loop_
_geom_torsion_atom_site_label_1
_geom_torsion_atom_site_label_2
_geom_torsion_atom_site_label_3
_geom_torsion_atom_site_label_4
_geom_torsion
C6 C1 C2 C3 0.6(3)
C1 C2 C3 F1 -177.47(17)
C1 C2 C3 C4 3.0(3)
C2 C3 C4 C5 -3.6(3)
F1 C3 C4 C5 176.85(16)
C3 C4 C5 C6 0.6(3)
C4 C5 C6 C1 2.9(2)
C4 C5 C6 N1 -176.58(15)
C2 C1 C6 C5 -3.5(3)
C2 C1 C6 N1 175.93(16)
C7 N1 C6 C5 74.5(2)
C7 N1 C6 C1 -104.90(18)
C6 N1 C7 N2 -178.91(14)
C6 N1 C7 S1 2.5(2)
C13 C8 C9 C10 0.4(3)
C8 C9 C10 C11 -1.4(3)
C8 C9 C10 F2 178.58(16)
F2 C10 C11 C12 -179.10(17)
C9 C10 C11 C12 0.9(3)
C10 C11 C12 C13 0.7(3)
C9 C8 C13 C12 1.1(2)
C9 C8 C13 N3 -177.32(15)
C11 C12 C13 C8 -1.7(3)
C11 C12 C13 N3 176.77(16)
C14 N3 C13 C8 81.4(2)
C14 N3 C13 C12 -97.02(19)
C13 N3 C14 N4 -176.57(14)
C13 N3 C14 S2 4.5(2)
C26 N5 C15 C16 0.1(3)
N5 C15 C16 C17 0.4(3)
C15 C16 C17 C18 -0.6(3)
C16 C17 C18 C26 0.3(3)
C16 C17 C18 C19 179.92(18)
C17 C18 C19 C20 -179.41(19)
C26 C18 C19 C20 0.2(3)
C18 C19 C20 C21 -1.1(3)
C19 C20 C21 C22 -178.19(18)
C19 C20 C21 C25 0.2(3)
C25 C21 C22 C23 -0.5(3)
C20 C21 C22 C23 177.94(18)
C21 C22 C23 C24 -0.4(3)
C25 N6 C24 C23 -0.1(3)
C22 C23 C24 N6 0.7(3)
C24 N6 C25 C21 -0.8(2)
C24 N6 C25 C26 -179.80(16)
C22 C21 C25 N6 1.1(2)
C20 C21 C25 N6 -177.38(16)
C22 C21 C25 C26 -179.92(15)
C20 C21 C25 C26 1.6(2)
C15 N5 C26 C18 -0.4(2)
C15 N5 C26 C25 178.58(15)
C17 C18 C26 N5 0.2(2)
C19 C18 C26 N5 -179.44(16)
C17 C18 C26 C25 -178.77(16)
C19 C18 C26 C25 1.6(2)
N6 C25 C26 N5 -2.4(2)
C21 C25 C26 N5 178.51(14)
N6 C25 C26 C18 176.56(14)
C21 C25 C26 C18 -2.5(2)
C38 N7 C27 C28 0.4(3)
N7 C27 C28 C29 -0.5(3)
C27 C28 C29 C30 0.1(3)
C28 C29 C30 C38 0.3(3)
C28 C29 C30 C31 179.2(2)
C29 C30 C31 C32 -178.6(2)
C38 C30 C31 C32 0.2(3)
C30 C31 C32 C33 -0.3(3)
C31 C32 C33 C34 178.5(2)
C31 C32 C33 C37 0.0(3)
C37 C33 C34 C35 1.2(3)
C32 C33 C34 C35 -177.4(2)
C33 C34 C35 C36 -1.2(3)
C37 N8 C36 C35 1.3(3)
C34 C35 C36 N8 -0.1(3)
C36 N8 C37 C33 -1.2(2)
C36 N8 C37 C38 177.18(14)
C34 C33 C37 N8 0.0(3)
C32 C33 C37 N8 178.62(16)
C34 C33 C37 C38 -178.38(16)
C32 C33 C37 C38 0.2(3)
C27 N7 C38 C30 0.0(2)
C27 N7 C38 C37 -179.29(16)
C29 C30 C38 N7 -0.3(2)
C31 C30 C38 N7 -179.25(16)
C29 C30 C38 C37 178.92(15)
C31 C30 C38 C37 0.0(2)
N8 C37 C38 N7 0.6(2)
C33 C37 C38 N7 179.06(15)
N8 C37 C38 C30 -178.69(13)
C33 C37 C38 C30 -0.2(2)
